data_4307681
loop_
_publ_author_name
'Laura Ion'
'Dolores Morales'
'Sonia Nieto'
'Julio P\'erez'
'Luc\'ia Riera'
'V\'ictor Riera'
'Daniel Miguel'
'Richard A. Kowenicki'
'Mary McPartlin'

_publ_contact_author
;    JULIO PEREZ
     Departamento de Quimica Organica e Inorganica 
     IUQOEM - Facultad de Quimica
     Universidad de Oviedo-CSIC
     C/ Julian Claveria s/n
     33006 Oviedo  (ASTURIAS)
     SPAIN
;
_publ_contact_author_email japm@uniovi.es
_publ_contact_author_fax +34-85-103446
_publ_contact_author_phone +34-85-102985
_publ_section_title
;
Biimidazole and Bis(amide)bipyridine Molybdenum Carbonyl Complexes as
Anions Receptors
;
_journal_name_full 'Inorganic Chemistry'
_journal_page_first 2846
_journal_page_last 2853
_journal_paper_doi 10.1021/ic0621650
_journal_volume 46
_journal_year 2007
_chemical_formula_sum 'C48 H60 Cl2 Mo N5 O4'
_chemical_formula_weight 937.85
_chemical_name_systematic
; 
 ? 
;
_space_group_IT_number 19
_symmetry_cell_setting orthorhombic
_symmetry_space_group_name_Hall 'P 2ac 2ab'
_symmetry_space_group_name_H-M 'P 21 21 21'
_atom_sites_solution_hydrogens geom
_atom_sites_solution_primary direct
_atom_sites_solution_secondary difmap
_audit_creation_method SHELXL-97
_cell_angle_alpha 90.00
_cell_angle_beta 90.00
_cell_angle_gamma 90.00
_cell_formula_units_Z 4
_cell_length_a 14.431(17)
_cell_length_b 15.904(19)
_cell_length_c 21.68(3)
_cell_measurement_temperature 293(2)
_cell_volume 4976(11)
_computing_cell_refinement 'Bruker SMART'
_computing_data_collection 'Bruker SMART'
_computing_data_reduction 'Bruker SHELXTL'
_computing_molecular_graphics 'Bruker SHELXTL'
_computing_publication_material 'Bruker SHELXTL'
_computing_structure_refinement 'SHELXL-97 (Sheldrick, 1997)'
_computing_structure_solution 'SHELXS-97 (Sheldrick, 1990)'
_diffrn_ambient_temperature 293(2)
_diffrn_measured_fraction_theta_full 0.993
_diffrn_measured_fraction_theta_max 0.993
_diffrn_measurement_device_type 'CCD area detector'
_diffrn_measurement_method 'phi and omega scans'
_diffrn_radiation_monochromator graphite
_diffrn_radiation_source 'fine-focus sealed tube'
_diffrn_radiation_type MoK\a
_diffrn_radiation_wavelength 0.71073
_diffrn_reflns_av_R_equivalents 0.0529
_diffrn_reflns_av_sigmaI/netI 0.0457
_diffrn_reflns_limit_h_max 15
_diffrn_reflns_limit_h_min -15
_diffrn_reflns_limit_k_max 17
_diffrn_reflns_limit_k_min -15
_diffrn_reflns_limit_l_max 23
_diffrn_reflns_limit_l_min -21
_diffrn_reflns_number 21813
_diffrn_reflns_theta_full 23.24
_diffrn_reflns_theta_max 23.24
_diffrn_reflns_theta_min 1.59
_exptl_absorpt_coefficient_mu 0.416
_exptl_absorpt_correction_T_max 1.000000
_exptl_absorpt_correction_T_min 0.655508
_exptl_absorpt_correction_type multi-scan
_exptl_absorpt_process_details SADABS
_exptl_crystal_colour BLACK
_exptl_crystal_density_diffrn 1.252
_exptl_crystal_density_method 'not measured'
_exptl_crystal_description BLOCK
_exptl_crystal_F_000 1964
_exptl_crystal_size_max 0.48
_exptl_crystal_size_mid 0.32
_exptl_crystal_size_min 0.19
_refine_diff_density_max 0.508
_refine_diff_density_min -0.276
_refine_diff_density_rms 0.059
_refine_ls_abs_structure_details 'Flack H D (1983), Acta Cryst. A39, 876-881'
_refine_ls_abs_structure_Flack 0.00(5)
_refine_ls_extinction_method none
_refine_ls_goodness_of_fit_ref 1.076
_refine_ls_hydrogen_treatment mixed
_refine_ls_matrix_type full
_refine_ls_number_parameters 554
_refine_ls_number_reflns 7067
_refine_ls_number_restraints 0
_refine_ls_restrained_S_all 1.076
_refine_ls_R_factor_all 0.0755
_refine_ls_R_factor_gt 0.0497
_refine_ls_shift/su_max 0.002
_refine_ls_shift/su_mean 0.001
_refine_ls_structure_factor_coef Fsqd
_refine_ls_weighting_details 'calc w=1/[\s^2^(Fo^2^)+(0.0464P)^2^+5.4664P] where P=(Fo^2^+2Fc^2^)/3'
_refine_ls_weighting_scheme calc
_refine_ls_wR_factor_gt 0.1067
_refine_ls_wR_factor_ref 0.1245
_reflns_number_gt 5559
_reflns_number_total 7067
_reflns_threshold_expression >2sigma(I)
_cod_data_source_file ic0621650si20070109_031256_2.cif
_cod_data_source_block Compound_3_Bu4NCl_(sn390am)
_cod_depositor_comments
;
The following automatic conversions were performed:
'_symmetry_cell_setting' value 'Orthorhombic' changed to 'orthorhombic'
according to '/home/saulius/struct/CIF-dictionaries/cif_core.dic'
dictionary named 'cif_core.dic' version 2.4.1 from 2010-06-29.

Automatic conversion script
Id: cif_fix_enum 1527 2010-12-29 10:47:43Z saulius 
;
_cod_original_cell_volume 4975(10)
_cod_database_code 4307681

loop_
_symmetry_equiv_pos_as_xyz
'x, y, z'
'-x+1/2, -y, z+1/2'
'-x, y+1/2, -z+1/2'
'x+1/2, -y+1/2, -z'

loop_
_atom_site_label
_atom_site_type_symbol
_atom_site_fract_x
_atom_site_fract_y
_atom_site_fract_z
_atom_site_U_iso_or_equiv
_atom_site_adp_type
_atom_site_occupancy
_atom_site_symmetry_multiplicity
_atom_site_calc_flag
_atom_site_refinement_flags
_atom_site_disorder_assembly
_atom_site_disorder_group
Mo1 Mo 0.14095(4) 0.47801(4) 0.89876(3) 0.05928(17) Uani 1 1 d . . .
Cl1 Cl 0.06627(11) 0.55227(12) 0.81132(8) 0.0760(5) Uani 1 1 d . . .
Cl2 Cl 0.32260(10) 0.90838(10) 0.92888(7) 0.0603(4) Uani 1 1 d . . .
N1 N 0.2576(3) 0.5624(3) 0.8710(2) 0.0462(11) Uani 1 1 d . . .
N2 N 0.1175(3) 0.6023(3) 0.9440(2) 0.0522(12) Uani 1 1 d . . .
C1 C 0.1540(5) 0.3810(4) 0.8456(3) 0.0745(19) Uani 1 1 d . . .
O1 O 0.1589(5) 0.3234(4) 0.8115(3) 0.121(2) Uani 1 1 d . . .
C2 C 0.0208(5) 0.4223(5) 0.9119(4) 0.078(2) Uani 1 1 d . . .
O2 O -0.0491(4) 0.3895(4) 0.9162(3) 0.108(2) Uani 1 1 d . . .
C3 C 0.1345(6) 0.4273(5) 0.9987(3) 0.088(2) Uani 1 1 d . . .
H3A H 0.1064 0.4639 1.0293 0.106 Uiso 1 1 calc R . .
H3B H 0.1177 0.3686 1.0036 0.106 Uiso 1 1 calc R . .
C4 C 0.2259(6) 0.4440(5) 0.9833(4) 0.083(2) Uani 1 1 d . . .
C5 C 0.2597(6) 0.3933(5) 0.9354(4) 0.092(2) Uani 1 1 d . . .
H5A H 0.2467 0.3336 0.9383 0.110 Uiso 1 1 calc R . .
H5B H 0.3216 0.4058 0.9206 0.110 Uiso 1 1 calc R . .
C6 C 0.2819(6) 0.5126(6) 1.0147(4) 0.112(3) Uani 1 1 d . . .
H6A H 0.2410 0.5560 1.0288 0.168 Uiso 1 1 calc R . .
H6B H 0.3255 0.5358 0.9858 0.168 Uiso 1 1 calc R . .
H6C H 0.3147 0.4892 1.0492 0.168 Uiso 1 1 calc R . .
C7 C 0.4712(4) 0.7319(4) 0.8133(3) 0.0622(17) Uani 1 1 d . . .
C8 C 0.0697(5) 0.8469(5) 1.0217(4) 0.078(2) Uani 1 1 d . . .
O3 O 0.5323(4) 0.7009(3) 0.7820(3) 0.105(2) Uani 1 1 d . . .
O4 O -0.0049(4) 0.8579(4) 1.0470(3) 0.124(3) Uani 1 1 d . . .
N3 N 0.4720(4) 0.8122(4) 0.8330(2) 0.0579(14) Uani 1 1 d . . .
H3 H 0.431(5) 0.835(4) 0.850(3) 0.069 Uiso 1 1 d . . .
N4 N 0.1345(4) 0.9077(4) 1.0195(3) 0.0711(17) Uani 1 1 d . . .
H4 H 0.177(5) 0.901(5) 1.000(3) 0.085 Uiso 1 1 d . . .
C11 C 0.3270(4) 0.5392(4) 0.8332(3) 0.0593(17) Uani 1 1 d . . .
H11 H 0.3292 0.4840 0.8191 0.071 Uiso 1 1 calc R . .
C12 C 0.3943(4) 0.5940(4) 0.8148(3) 0.0556(16) Uani 1 1 d . . .
H12 H 0.4414 0.5757 0.7888 0.067 Uiso 1 1 calc R . .
C13 C 0.3927(4) 0.6761(4) 0.8343(3) 0.0504(15) Uani 1 1 d . . .
C14 C 0.3204(4) 0.7016(4) 0.8719(3) 0.0486(14) Uani 1 1 d . . .
H14 H 0.3163 0.7573 0.8849 0.058 Uiso 1 1 calc R . .
C15 C 0.2539(3) 0.6432(3) 0.8901(2) 0.0424(13) Uani 1 1 d . . .
C16 C 0.1760(4) 0.6653(4) 0.9301(3) 0.0491(14) Uani 1 1 d . . .
C17 C 0.1645(4) 0.7456(4) 0.9549(3) 0.0575(16) Uani 1 1 d . . .
H17 H 0.2074 0.7876 0.9462 0.069 Uiso 1 1 calc R . .
C18 C 0.0896(4) 0.7627(4) 0.9921(3) 0.0599(17) Uani 1 1 d . . .
C19 C 0.0287(4) 0.6982(4) 1.0044(3) 0.0655(18) Uani 1 1 d . . .
H19 H -0.0232 0.7076 1.0289 0.079 Uiso 1 1 calc R . .
C20 C 0.0449(5) 0.6197(4) 0.9802(3) 0.0635(18) Uani 1 1 d . . .
H20 H 0.0035 0.5767 0.9894 0.076 Uiso 1 1 calc R . .
C31 C 0.5440(4) 0.8732(4) 0.8261(3) 0.0521(15) Uani 1 1 d . . .
C32 C 0.6312(5) 0.8534(4) 0.8055(3) 0.0734(19) Uani 1 1 d . . .
H32 H 0.6451 0.7989 0.7930 0.088 Uiso 1 1 calc R . .
C33 C 0.6979(4) 0.9154(5) 0.8035(4) 0.077(2) Uani 1 1 d . . .
H33 H 0.7567 0.9012 0.7893 0.092 Uiso 1 1 calc R . .
C34 C 0.6824(4) 0.9960(5) 0.8210(3) 0.0628(18) Uani 1 1 d . . .
C35 C 0.5942(4) 1.0151(5) 0.8405(3) 0.0641(17) Uani 1 1 d . . .
H35 H 0.5805 1.0700 0.8520 0.077 Uiso 1 1 calc R . .
C36 C 0.5262(4) 0.9556(4) 0.8434(3) 0.0647(18) Uani 1 1 d . . .
H36 H 0.4673 0.9704 0.8570 0.078 Uiso 1 1 calc R . .
C37 C 0.7574(5) 1.0617(5) 0.8197(4) 0.087(2) Uani 1 1 d . . .
H37A H 0.8142 1.0368 0.8057 0.131 Uiso 1 1 calc R . .
H37B H 0.7659 1.0842 0.8604 0.131 Uiso 1 1 calc R . .
H37C H 0.7398 1.1062 0.7921 0.131 Uiso 1 1 calc R . .
C41 C 0.1347(5) 0.9859(4) 1.0507(3) 0.0684(17) Uani 1 1 d . . .
C42 C 0.2087(5) 1.0379(5) 1.0429(3) 0.076(2) Uani 1 1 d . . .
H42 H 0.2571 1.0213 1.0174 0.091 Uiso 1 1 calc R . .
C43 C 0.2131(5) 1.1153(5) 1.0724(4) 0.097(3) Uani 1 1 d . . .
H43 H 0.2648 1.1493 1.0664 0.116 Uiso 1 1 calc R . .
C44 C 0.1439(6) 1.1425(5) 1.1099(4) 0.090(2) Uani 1 1 d . . .
C45 C 0.0702(6) 1.0904(6) 1.1184(5) 0.130(4) Uani 1 1 d . . .
H45 H 0.0219 1.1072 1.1440 0.156 Uiso 1 1 calc R . .
C46 C 0.0659(5) 1.0137(6) 1.0901(5) 0.123(4) Uani 1 1 d . . .
H46 H 0.0151 0.9792 1.0975 0.148 Uiso 1 1 calc R . .
C47 C 0.1483(7) 1.2276(5) 1.1424(5) 0.130(4) Uani 1 1 d . . .
H47A H 0.1824 1.2220 1.1802 0.196 Uiso 1 1 calc R . .
H47B H 0.0866 1.2466 1.1513 0.196 Uiso 1 1 calc R . .
H47C H 0.1786 1.2676 1.1161 0.196 Uiso 1 1 calc R . .
N51 N 0.2030(4) 0.0701(5) 0.7704(3) 0.089(2) Uani 1 1 d . . .
C51 C 0.1948(7) 0.0916(7) 0.6997(5) 0.120(3) Uani 1 1 d . . .
H51A H 0.2529 0.0756 0.6804 0.144 Uiso 1 1 calc R . .
H51B H 0.1473 0.0553 0.6826 0.144 Uiso 1 1 calc R . .
C52 C 0.1750(10) 0.1728(8) 0.6809(5) 0.161(5) Uani 1 1 d . . .
H52A H 0.2245 0.2089 0.6956 0.193 Uiso 1 1 calc R . .
H52B H 0.1187 0.1903 0.7017 0.193 Uiso 1 1 calc R . .
C53 C 0.1629(9) 0.1890(8) 0.6155(5) 0.156(5) Uani 1 1 d . . .
H53A H 0.2173 0.1677 0.5943 0.187 Uiso 1 1 calc R . .
H53B H 0.1105 0.1560 0.6015 0.187 Uiso 1 1 calc R . .
C54 C 0.1484(12) 0.2749(9) 0.5953(6) 0.236(9) Uani 1 1 d . . .
H54A H 0.0903 0.2950 0.6110 0.354 Uiso 1 1 calc R . .
H54B H 0.1477 0.2768 0.5510 0.354 Uiso 1 1 calc R . .
H54C H 0.1977 0.3098 0.6105 0.354 Uiso 1 1 calc R . .
C55 C 0.1168(5) 0.0931(6) 0.8035(4) 0.106(3) Uani 1 1 d . . .
H55A H 0.1163 0.1537 0.8089 0.127 Uiso 1 1 calc R . .
H55B H 0.0646 0.0789 0.7772 0.127 Uiso 1 1 calc R . .
C56 C 0.1014(7) 0.0541(7) 0.8642(5) 0.129(4) Uani 1 1 d . . .
H56A H 0.1552 0.0642 0.8899 0.154 Uiso 1 1 calc R . .
H56B H 0.0954 -0.0062 0.8588 0.154 Uiso 1 1 calc R . .
C57 C 0.0144(7) 0.0875(11) 0.8976(7) 0.175(5) Uani 1 1 d . . .
H57 H -0.0390 0.0548 0.8978 0.210 Uiso 1 1 calc R . .
C58 C 0.0136(14) 0.1581(12) 0.9249(9) 0.250(10) Uani 1 1 d . . .
H58A H 0.0665 0.1915 0.9251 0.301 Uiso 1 1 calc R . .
H58B H -0.0399 0.1764 0.9446 0.301 Uiso 1 1 calc R . .
C59 C 0.2866(6) 0.1163(10) 0.7966(6) 0.166(6) Uani 1 1 d . . .
H59A H 0.3393 0.0823 0.7845 0.199 Uiso 1 1 calc R . .
H59B H 0.2908 0.1673 0.7723 0.199 Uiso 1 1 calc R . .
C60 C 0.3052(7) 0.1396(9) 0.8511(6) 0.167(6) Uani 1 1 d . . .
H60 H 0.2635 0.1259 0.8822 0.200 Uiso 1 1 calc R . .
C61 C 0.3877(6) 0.1863(6) 0.8678(4) 0.105(3) Uani 1 1 d . . .
H61 H 0.4230 0.2181 0.8405 0.126 Uiso 1 1 calc R . .
C62 C 0.4074(8) 0.1766(8) 0.9324(5) 0.148(4) Uani 1 1 d . . .
H62A H 0.3581 0.2011 0.9562 0.222 Uiso 1 1 calc R . .
H62B H 0.4646 0.2044 0.9421 0.222 Uiso 1 1 calc R . .
H62C H 0.4125 0.1179 0.9421 0.222 Uiso 1 1 calc R . .
C63 C 0.2228(6) -0.0234(7) 0.7724(4) 0.107(3) Uani 1 1 d . . .
H63A H 0.2815 -0.0334 0.7518 0.128 Uiso 1 1 calc R . .
H63B H 0.2305 -0.0397 0.8152 0.128 Uiso 1 1 calc R . .
C64 C 0.1514(8) -0.0801(6) 0.7439(4) 0.115(3) Uani 1 1 d . . .
H64A H 0.0898 -0.0587 0.7526 0.138 Uiso 1 1 calc R . .
H64B H 0.1596 -0.0814 0.6995 0.138 Uiso 1 1 calc R . .
C65 C 0.1608(10) -0.1653(7) 0.7690(6) 0.156(5) Uani 1 1 d . . .
H65 H 0.2043 -0.1798 0.7988 0.188 Uiso 1 1 calc R . .
C66 C 0.0981(11) -0.2221(7) 0.7437(8) 0.204(7) Uani 1 1 d . . .
H66A H 0.0374 -0.2116 0.7602 0.305 Uiso 1 1 calc R . .
H66B H 0.1168 -0.2784 0.7538 0.305 Uiso 1 1 calc R . .
H66C H 0.0968 -0.2155 0.6997 0.305 Uiso 1 1 calc R . .

loop_
_atom_site_aniso_label
_atom_site_aniso_U_11
_atom_site_aniso_U_22
_atom_site_aniso_U_33
_atom_site_aniso_U_23
_atom_site_aniso_U_13
_atom_site_aniso_U_12
Mo1 0.0563(3) 0.0597(3) 0.0619(3) 0.0013(3) -0.0008(3) -0.0077(3)
Cl1 0.0589(10) 0.0989(14) 0.0701(11) 0.0093(9) -0.0125(8) -0.0044(9)
Cl2 0.0495(8) 0.0594(10) 0.0719(10) -0.0010(8) 0.0155(7) 0.0015(7)
N1 0.037(3) 0.060(3) 0.042(2) -0.010(2) -0.001(2) 0.002(2)
N2 0.046(3) 0.064(3) 0.046(3) -0.001(2) 0.009(2) -0.014(3)
C1 0.081(5) 0.049(4) 0.093(5) -0.001(4) 0.007(4) -0.011(4)
O1 0.157(6) 0.073(4) 0.133(5) -0.043(4) 0.040(5) -0.031(4)
C2 0.073(5) 0.072(5) 0.090(6) -0.005(4) 0.001(4) -0.017(4)
O2 0.079(4) 0.125(5) 0.120(5) 0.004(4) 0.008(3) -0.046(3)
C3 0.117(7) 0.085(5) 0.062(4) 0.014(4) 0.003(5) -0.003(6)
C4 0.082(5) 0.100(6) 0.069(5) 0.026(5) -0.004(4) -0.001(5)
C5 0.081(5) 0.083(6) 0.110(7) 0.025(5) -0.001(5) 0.020(5)
C6 0.102(6) 0.138(8) 0.096(6) 0.035(6) -0.047(5) -0.026(6)
C7 0.055(4) 0.067(5) 0.065(4) -0.012(4) 0.019(3) 0.002(3)
C8 0.065(5) 0.075(5) 0.094(5) -0.016(4) 0.033(4) -0.008(4)
O3 0.085(4) 0.094(4) 0.137(5) -0.047(3) 0.069(4) -0.023(3)
O4 0.085(4) 0.110(5) 0.176(6) -0.061(4) 0.075(4) -0.028(3)
N3 0.049(3) 0.063(4) 0.062(3) 0.003(3) 0.016(3) 0.004(3)
N4 0.064(4) 0.064(4) 0.086(4) -0.022(3) 0.035(3) -0.005(4)
C11 0.054(4) 0.058(4) 0.065(4) -0.014(3) -0.016(3) 0.002(3)
C12 0.039(3) 0.065(4) 0.063(4) -0.017(3) 0.001(3) -0.001(3)
C13 0.046(3) 0.059(4) 0.047(3) -0.009(3) -0.003(3) 0.000(3)
C14 0.042(3) 0.051(4) 0.053(3) -0.009(3) 0.000(3) 0.003(3)
C15 0.034(3) 0.050(3) 0.043(3) -0.007(3) -0.001(3) 0.006(2)
C16 0.045(3) 0.054(4) 0.048(3) 0.000(3) 0.003(3) -0.004(3)
C17 0.051(4) 0.056(4) 0.066(4) -0.008(3) 0.017(3) -0.007(3)
C18 0.048(4) 0.067(4) 0.066(4) -0.014(3) 0.017(3) -0.008(3)
C19 0.051(4) 0.080(5) 0.065(4) -0.004(4) 0.024(3) -0.009(4)
C20 0.058(4) 0.067(5) 0.066(4) -0.001(4) 0.009(3) -0.019(3)
C31 0.040(3) 0.067(4) 0.049(4) 0.007(3) 0.005(3) -0.006(3)
C32 0.055(4) 0.066(4) 0.100(5) -0.009(4) 0.016(4) 0.012(4)
C33 0.044(4) 0.073(5) 0.115(6) 0.010(5) 0.020(4) 0.000(4)
C34 0.052(4) 0.086(6) 0.051(4) 0.008(3) 0.004(3) -0.012(3)
C35 0.064(4) 0.061(4) 0.067(4) 0.001(4) 0.017(3) -0.007(4)
C36 0.052(4) 0.064(5) 0.079(5) -0.005(3) 0.021(3) 0.002(3)
C37 0.074(5) 0.100(6) 0.088(5) 0.001(4) 0.009(4) -0.023(4)
C41 0.061(4) 0.065(4) 0.080(4) -0.012(4) 0.017(4) -0.003(4)
C42 0.061(4) 0.065(5) 0.100(5) -0.026(4) 0.025(4) 0.003(4)
C43 0.069(5) 0.092(6) 0.130(7) -0.033(5) 0.012(5) -0.006(4)
C44 0.074(5) 0.083(5) 0.113(6) -0.035(5) 0.002(5) 0.016(5)
C45 0.093(6) 0.097(7) 0.200(12) -0.083(8) 0.057(7) -0.008(6)
C46 0.085(5) 0.105(7) 0.178(9) -0.039(7) 0.076(6) -0.022(5)
C47 0.105(7) 0.103(7) 0.184(9) -0.070(7) -0.003(7) 0.009(6)
N51 0.064(4) 0.112(6) 0.092(5) -0.013(4) -0.009(3) -0.011(4)
C51 0.124(8) 0.110(8) 0.127(8) 0.027(7) -0.034(6) -0.027(7)
C52 0.203(14) 0.159(11) 0.121(9) 0.002(8) -0.029(9) -0.091(10)
C53 0.181(12) 0.190(12) 0.097(8) 0.052(7) -0.007(8) -0.041(10)
C54 0.33(2) 0.214(15) 0.164(12) 0.056(12) -0.058(16) -0.151(16)
C55 0.076(6) 0.138(8) 0.104(7) -0.019(6) 0.006(5) -0.023(5)
C56 0.096(7) 0.154(10) 0.135(8) 0.000(7) 0.011(6) -0.020(6)
C57 0.081(7) 0.247(16) 0.196(13) -0.043(14) 0.043(8) -0.005(9)
C58 0.28(2) 0.209(18) 0.26(2) -0.084(16) -0.005(17) 0.081(16)
C59 0.059(6) 0.299(17) 0.140(10) -0.072(11) 0.013(6) -0.039(8)
C60 0.072(6) 0.276(16) 0.153(11) -0.107(11) 0.020(6) -0.051(8)
C61 0.072(6) 0.165(9) 0.078(6) -0.003(6) -0.015(4) -0.031(6)
C62 0.127(9) 0.174(12) 0.144(10) 0.001(9) 0.002(8) 0.022(8)
C63 0.113(7) 0.117(8) 0.091(6) -0.001(6) -0.019(5) 0.031(7)
C64 0.130(8) 0.100(7) 0.116(7) -0.004(5) -0.040(7) 0.012(7)
C65 0.166(12) 0.097(8) 0.206(13) 0.044(8) -0.063(10) 0.021(8)
C66 0.219(16) 0.100(9) 0.29(2) 0.055(11) -0.036(15) -0.007(11)

loop_
_atom_type_symbol
_atom_type_description
_atom_type_scat_dispersion_real
_atom_type_scat_dispersion_imag
_atom_type_scat_source
Mo Mo -1.6832 0.6857 'International Tables Vol C Tables 4.2.6.8 and 6.1.1.4'
Cl Cl 0.1484 0.1585 'International Tables Vol C Tables 4.2.6.8 and 6.1.1.4'
N N 0.0061 0.0033 'International Tables Vol C Tables 4.2.6.8 and 6.1.1.4'
C C 0.0033 0.0016 'International Tables Vol C Tables 4.2.6.8 and 6.1.1.4'
O O 0.0106 0.0060 'International Tables Vol C Tables 4.2.6.8 and 6.1.1.4'
H H 0.0000 0.0000 'International Tables Vol C Tables 4.2.6.8 and 6.1.1.4'

loop_
_geom_angle_atom_site_label_1
_geom_angle_atom_site_label_2
_geom_angle_atom_site_label_3
_geom_angle
_geom_angle_site_symmetry_1
_geom_angle_site_symmetry_3
_geom_angle_publ_flag
C1 Mo1 C2 79.2(3) . . ?
C1 Mo1 N2 169.2(2) . . ?
C2 Mo1 N2 101.6(3) . . ?
C1 Mo1 N1 104.2(2) . . ?
C2 Mo1 N1 166.6(3) . . ?
N2 Mo1 N1 72.58(18) . . ?
C1 Mo1 C4 103.8(3) . . ?
C2 Mo1 C4 104.6(3) . . ?
N2 Mo1 C4 86.5(3) . . ?
N1 Mo1 C4 87.3(2) . . ?
C1 Mo1 C3 106.5(3) . . ?
C2 Mo1 C3 70.9(3) . . ?
N2 Mo1 C3 83.8(2) . . ?
N1 Mo1 C3 119.4(2) . . ?
C4 Mo1 C3 35.2(3) . . ?
C1 Mo1 C5 70.7(3) . . ?
C2 Mo1 C5 109.9(3) . . ?
N2 Mo1 C5 118.4(3) . . ?
N1 Mo1 C5 83.4(3) . . ?
C4 Mo1 C5 35.5(3) . . ?
C3 Mo1 C5 60.4(3) . . ?
C1 Mo1 Cl1 88.1(2) . . ?
C2 Mo1 Cl1 86.6(2) . . ?
N2 Mo1 Cl1 81.25(15) . . ?
N1 Mo1 Cl1 80.55(14) . . ?
C4 Mo1 Cl1 164.8(2) . . ?
C3 Mo1 Cl1 149.8(2) . . ?
C5 Mo1 Cl1 149.3(2) . . ?
C11 N1 C15 118.5(5) . . ?
C11 N1 Mo1 124.0(4) . . ?
C15 N1 Mo1 117.3(3) . . ?
C20 N2 C16 117.9(5) . . ?
C20 N2 Mo1 124.1(4) . . ?
C16 N2 Mo1 117.8(4) . . ?
O1 C1 Mo1 177.0(7) . . ?
O2 C2 Mo1 176.4(7) . . ?
C4 C3 Mo1 70.7(4) . . ?
C3 C4 C5 113.5(8) . . ?
C3 C4 C6 122.4(8) . . ?
C5 C4 C6 124.1(8) . . ?
C3 C4 Mo1 74.1(4) . . ?
C5 C4 Mo1 74.2(5) . . ?
C6 C4 Mo1 118.5(5) . . ?
C4 C5 Mo1 70.3(4) . . ?
O3 C7 N3 123.6(6) . . ?
O3 C7 C13 118.3(6) . . ?
N3 C7 C13 118.0(5) . . ?
O4 C8 N4 121.7(7) . . ?
O4 C8 C18 118.9(7) . . ?
N4 C8 C18 119.3(6) . . ?
C7 N3 C31 128.1(5) . . ?
C8 N4 C41 128.1(6) . . ?
N1 C11 C12 122.2(6) . . ?
C11 C12 C13 120.4(6) . . ?
C12 C13 C14 118.2(5) . . ?
C12 C13 C7 117.0(5) . . ?
C14 C13 C7 124.8(5) . . ?
C13 C14 C15 119.3(5) . . ?
N1 C15 C14 121.4(5) . . ?
N1 C15 C16 116.2(5) . . ?
C14 C15 C16 122.4(5) . . ?
N2 C16 C17 121.4(5) . . ?
N2 C16 C15 115.8(5) . . ?
C17 C16 C15 122.7(5) . . ?
C18 C17 C16 120.1(6) . . ?
C17 C18 C19 117.8(6) . . ?
C17 C18 C8 124.9(6) . . ?
C19 C18 C8 117.3(6) . . ?
C20 C19 C18 119.7(6) . . ?
N2 C20 C19 123.1(6) . . ?
C32 C31 C36 118.3(6) . . ?
C32 C31 N3 123.0(6) . . ?
C36 C31 N3 118.6(5) . . ?
C31 C32 C33 119.1(6) . . ?
C34 C33 C32 123.5(6) . . ?
C33 C34 C35 116.6(6) . . ?
C33 C34 C37 122.2(6) . . ?
C35 C34 C37 121.2(7) . . ?
C36 C35 C34 121.8(7) . . ?
C35 C36 C31 120.6(6) . . ?
C42 C41 C46 116.5(6) . . ?
C42 C41 N4 118.4(6) . . ?
C46 C41 N4 125.1(7) . . ?
C41 C42 C43 121.1(7) . . ?
C44 C43 C42 121.6(8) . . ?
C43 C44 C45 117.5(7) . . ?
C43 C44 C47 121.9(8) . . ?
C45 C44 C47 120.7(8) . . ?
C44 C45 C46 121.2(8) . . ?
C45 C46 C41 122.0(7) . . ?
C55 N51 C63 112.7(8) . . ?
C55 N51 C59 111.4(7) . . ?
C63 N51 C59 108.3(8) . . ?
C55 N51 C51 110.7(7) . . ?
C63 N51 C51 104.8(7) . . ?
C59 N51 C51 108.6(8) . . ?
C52 C51 N51 120.3(10) . . ?
C51 C52 C53 118.5(11) . . ?
C54 C53 C52 118.7(12) . . ?
C56 C55 N51 117.1(8) . . ?
C55 C56 C57 113.4(10) . . ?
C58 C57 C56 122.1(15) . . ?
C60 C59 N51 131.2(10) . . ?
C59 C60 C61 123.9(11) . . ?
C62 C61 C60 110.6(10) . . ?
C64 C63 N51 116.6(7) . . ?
C65 C64 C63 109.7(9) . . ?
C66 C65 C64 113.1(10) . . ?

loop_
_geom_bond_atom_site_label_1
_geom_bond_atom_site_label_2
_geom_bond_distance
_geom_bond_site_symmetry_2
_geom_bond_publ_flag
Mo1 C1 1.936(8) . ?
Mo1 C2 1.968(8) . ?
Mo1 N2 2.232(5) . ?
Mo1 N1 2.236(5) . ?
Mo1 C4 2.271(8) . ?
Mo1 C3 2.314(7) . ?
Mo1 C5 2.320(7) . ?
Mo1 Cl1 2.480(3) . ?
N1 C11 1.346(7) . ?
N1 C15 1.350(7) . ?
N2 C20 1.339(8) . ?
N2 C16 1.345(7) . ?
C1 O1 1.179(8) . ?
C2 O2 1.140(8) . ?
C3 C4 1.388(11) . ?
C4 C5 1.401(11) . ?
C4 C6 1.518(12) . ?
C7 O3 1.218(7) . ?
C7 N3 1.347(8) . ?
C7 C13 1.509(9) . ?
C8 O4 1.221(8) . ?
C8 N4 1.345(9) . ?
C8 C18 1.511(10) . ?
N3 C31 1.428(8) . ?
N4 C41 1.416(8) . ?
C11 C12 1.364(8) . ?
C12 C13 1.372(8) . ?
C13 C14 1.386(8) . ?
C14 C15 1.393(8) . ?
C15 C16 1.463(7) . ?
C16 C17 1.395(8) . ?
C17 C18 1.376(8) . ?
C18 C19 1.377(9) . ?
C19 C20 1.373(9) . ?
C31 C32 1.372(8) . ?
C31 C36 1.386(9) . ?
C32 C33 1.379(9) . ?
C33 C34 1.355(10) . ?
C34 C35 1.374(8) . ?
C34 C37 1.505(9) . ?
C35 C36 1.365(9) . ?
C41 C42 1.361(9) . ?
C41 C46 1.382(9) . ?
C42 C43 1.389(10) . ?
C43 C44 1.359(10) . ?
C44 C45 1.361(11) . ?
C44 C47 1.526(10) . ?
C45 C46 1.367(11) . ?
N51 C55 1.483(10) . ?
N51 C63 1.515(11) . ?
N51 C59 1.522(11) . ?
N51 C51 1.574(12) . ?
C51 C52 1.384(14) . ?
C52 C53 1.452(14) . ?
C53 C54 1.450(16) . ?
C55 C56 1.471(12) . ?
C56 C57 1.544(14) . ?
C57 C58 1.269(18) . ?
C59 C60 1.266(13) . ?
C60 C61 1.449(12) . ?
C61 C62 1.437(12) . ?
C63 C64 1.503(12) . ?
C64 C65 1.466(12) . ?
C65 C66 1.392(16) . ?
